data_4113949
loop_
_publ_author_name
'Zaira Dominguez'
'Tinh-A. V. Khuong'
'Hung Dang'
'Carlos N. Sanrame'
'Jose E. Nu\~nez'
'Miguel A. Garcia-Garibay'

_publ_section_title
;
 Molecular Compasses and Gyroscopes with Polar Rotors: Synthesis and
 Characterization of Crystalline Forms
;
_journal_name_full 'Journal of the American Chemical Society'
_journal_page_first 8827
_journal_page_last 8837
_journal_paper_doi 10.1021/ja035274b
_journal_volume 125
_journal_year 2003
_chemical_formula_sum 'C60 H44 N O2'
_chemical_formula_weight 810.96
_chemical_name_systematic
; 
 ? 
;
_space_group_IT_number 2
_symmetry_cell_setting triclinic
_symmetry_space_group_name_Hall '-P 1'
_symmetry_space_group_name_H-M 'P -1'
_atom_sites_solution_hydrogens geom
_atom_sites_solution_primary direct
_atom_sites_solution_secondary difmap
_audit_creation_method SHELXL-97
_cell_angle_alpha 79.925(2)
_cell_angle_beta 74.716(2)
_cell_angle_gamma 76.347(2)
_cell_formula_units_Z 1
_cell_length_a 8.4502(11)
_cell_length_b 9.4905(12)
_cell_length_c 14.6741(19)
_cell_measurement_reflns_used 4515
_cell_measurement_temperature 100(2)
_cell_measurement_theta_max 28.2605
_cell_measurement_theta_min 2.505
_cell_volume 1095.1(2)
_computing_cell_refinement 'Bruker SMART'
_computing_data_collection 'Bruker SMART'
_computing_data_reduction 'Bruker SHELXTL'
_computing_molecular_graphics 'Bruker SHELXTL'
_computing_publication_material 'Bruker SHELXTL'
_computing_structure_refinement 'SHELXL-97 (Sheldrick, 1997)'
_computing_structure_solution 'SHELXS-97 (Sheldrick, 1990)'
_diffrn_ambient_temperature 100(2)
_diffrn_measured_fraction_theta_full 0.932
_diffrn_measured_fraction_theta_max 0.932
_diffrn_measurement_device_type 'CCD area detector'
_diffrn_measurement_method 'phi and omega scans'
_diffrn_radiation_monochromator graphite
_diffrn_radiation_source 'fine-focus sealed tube'
_diffrn_radiation_type MoK\a
_diffrn_radiation_wavelength 0.71073
_diffrn_reflns_av_R_equivalents 0.0147
_diffrn_reflns_av_sigmaI/netI 0.0216
_diffrn_reflns_limit_h_max 11
_diffrn_reflns_limit_h_min -11
_diffrn_reflns_limit_k_max 9
_diffrn_reflns_limit_k_min -12
_diffrn_reflns_limit_l_max 19
_diffrn_reflns_limit_l_min -19
_diffrn_reflns_number 7345
_diffrn_reflns_theta_full 28.30
_diffrn_reflns_theta_max 28.30
_diffrn_reflns_theta_min 1.45
_exptl_absorpt_coefficient_mu 0.073
_exptl_absorpt_correction_T_max 1.000000
_exptl_absorpt_correction_T_min 0.800569
_exptl_absorpt_correction_type empirical
_exptl_absorpt_process_details Sadabs(Bruker)
_exptl_crystal_colour colorless
_exptl_crystal_density_diffrn 1.230
_exptl_crystal_description prism
_exptl_crystal_F_000 427
_exptl_crystal_size_max 0.45
_exptl_crystal_size_mid 0.3
_exptl_crystal_size_min 0.2
_refine_diff_density_max 1.096
_refine_diff_density_min -0.510
_refine_diff_density_rms 0.048
_refine_ls_extinction_method none
_refine_ls_goodness_of_fit_ref 1.037
_refine_ls_hydrogen_treatment mixed
_refine_ls_matrix_type full
_refine_ls_number_parameters 329
_refine_ls_number_reflns 5075
_refine_ls_number_restraints 0
_refine_ls_restrained_S_all 1.037
_refine_ls_R_factor_all 0.0603
_refine_ls_R_factor_gt 0.0534
_refine_ls_shift/su_max 0.077
_refine_ls_shift/su_mean 0.005
_refine_ls_structure_factor_coef Fsqd
_refine_ls_weighting_details 'calc w=1/[\s^2^(Fo^2^)+(0.0663P)^2^+0.6006P] where P=(Fo^2^+2Fc^2^)/3'
_refine_ls_weighting_scheme calc
_refine_ls_wR_factor_gt 0.1376
_refine_ls_wR_factor_ref 0.1426
_reflns_number_gt 4347
_reflns_number_total 5075
_reflns_threshold_expression >2sigma(I)
_cod_data_source_file ja035274bsi20030321_024947.cif
_cod_data_source_block gg2901
_cod_database_code 4113949

loop_
_symmetry_equiv_pos_as_xyz
'x, y, z'
'-x, -y, -z'

loop_
_atom_site_label
_atom_site_type_symbol
_atom_site_fract_x
_atom_site_fract_y
_atom_site_fract_z
_atom_site_U_iso_or_equiv
_atom_site_adp_type
_atom_site_occupancy
_atom_site_symmetry_multiplicity
_atom_site_calc_flag
_atom_site_refinement_flags
_atom_site_disorder_assembly
_atom_site_disorder_group
N1 N 0.9091(4) 0.8128(3) 0.01187(18) 0.0319(6) Uani 0.50 1 d P . .
O1 O 1.0017(5) 0.8934(3) -0.0399(2) 0.0791(13) Uani 0.50 1 d P . .
O2 O 0.7952(3) 0.8584(3) 0.07521(19) 0.0456(7) Uani 0.50 1 d P . .
C1 C 0.95947(18) 0.64967(16) 0.00135(10) 0.0262(3) Uani 1 1 d . . .
C2 C 0.88607(18) 0.55941(17) 0.07757(10) 0.0259(3) Uani 1 1 d . . .
H2 H 0.8083 0.6011 0.1302 0.031 Uiso 1 1 calc R . .
C3 C 0.92506(17) 0.40750(16) 0.07794(10) 0.0235(3) Uani 1 1 d . . .
C4 C 0.84572(17) 0.31765(16) 0.15808(10) 0.0223(3) Uani 1 1 d . . .
C5 C 0.77582(16) 0.24797(14) 0.22593(9) 0.0185(3) Uani 1 1 d . . .
C6 C 0.68707(16) 0.16204(14) 0.31010(9) 0.0168(3) Uani 1 1 d . . .
C7 C 0.72200(15) 0.20234(14) 0.39970(9) 0.0176(3) Uani 1 1 d . . .
C8 C 0.69774(18) 0.34948(15) 0.41142(10) 0.0226(3) Uani 1 1 d . . .
H8 H 0.6608 0.4227 0.3643 0.027 Uiso 1 1 calc R . .
C9 C 0.72687(19) 0.39005(16) 0.49091(11) 0.0264(3) Uani 1 1 d . . .
H9 H 0.7098 0.4906 0.4978 0.032 Uiso 1 1 calc R . .
C10 C 0.78082(18) 0.28439(17) 0.56055(10) 0.0253(3) Uani 1 1 d . . .
H10 H 0.8011 0.3122 0.6149 0.030 Uiso 1 1 calc R . .
C11 C 0.80472(17) 0.13814(16) 0.54992(10) 0.0243(3) Uani 1 1 d . . .
H11 H 0.8411 0.0653 0.5974 0.029 Uiso 1 1 calc R . .
C12 C 0.77572(16) 0.09716(15) 0.46979(9) 0.0206(3) Uani 1 1 d . . .
H12 H 0.7929 -0.0035 0.4631 0.025 Uiso 1 1 calc R . .
C13 C 0.75033(16) -0.00247(14) 0.30233(9) 0.0183(3) Uani 1 1 d . . .
C14 C 0.91335(18) -0.05730(16) 0.25567(10) 0.0242(3) Uani 1 1 d . . .
H14 H 0.9859 0.0080 0.2244 0.029 Uiso 1 1 calc R . .
C15 C 0.9716(2) -0.20706(17) 0.25423(11) 0.0298(3) Uani 1 1 d . . .
H15 H 1.0832 -0.2432 0.2216 0.036 Uiso 1 1 calc R . .
C16 C 0.8671(2) -0.30388(16) 0.30041(11) 0.0277(3) Uani 1 1 d . . .
H16 H 0.9071 -0.4062 0.3000 0.033 Uiso 1 1 calc R . .
C17 C 0.70462(19) -0.24997(15) 0.34686(10) 0.0250(3) Uani 1 1 d . . .
H17 H 0.6326 -0.3156 0.3785 0.030 Uiso 1 1 calc R . .
C18 C 0.64580(17) -0.10031(15) 0.34763(10) 0.0213(3) Uani 1 1 d . . .
H18 H 0.5335 -0.0644 0.3793 0.026 Uiso 1 1 calc R . .
C19 C 0.49828(16) 0.20369(14) 0.31080(9) 0.0189(3) Uani 1 1 d . . .
C20 C 0.44887(19) 0.19513(18) 0.22894(11) 0.0293(3) Uani 1 1 d . . .
H20 H 0.5310 0.1659 0.1739 0.035 Uiso 1 1 calc R . .
C21 C 0.2806(2) 0.2290(2) 0.22689(13) 0.0370(4) Uani 1 1 d . . .
H21 H 0.2484 0.2228 0.1706 0.044 Uiso 1 1 calc R . .
C22 C 0.15956(19) 0.27179(18) 0.30683(14) 0.0344(4) Uani 1 1 d . . .
H22 H 0.0446 0.2960 0.3052 0.041 Uiso 1 1 calc R . .
C23 C 0.20701(19) 0.27900(17) 0.38843(13) 0.0317(3) Uani 1 1 d . . .
H23 H 0.1244 0.3073 0.4435 0.038 Uiso 1 1 calc R . .
C24 C 0.37615(17) 0.24480(15) 0.39065(10) 0.0241(3) Uani 1 1 d . . .
H24 H 0.4078 0.2498 0.4473 0.029 Uiso 1 1 calc R . .
C1A C 0.4536(3) 0.6719(4) 0.19451(17) 0.0352(10) Uani 0.700(10) 1 d PG A 1
H1A H 0.4970 0.6272 0.2484 0.042 Uiso 0.700(10) 1 calc PR A 1
C2A C 0.4278(3) 0.8227(4) 0.1717(3) 0.0432(10) Uani 0.700(10) 1 d PG A 1
H2A H 0.4537 0.8812 0.2101 0.052 Uiso 0.700(10) 1 calc PR A 1
C3A C 0.3643(4) 0.8881(3) 0.0928(3) 0.0540(12) Uani 0.700(10) 1 d PG A 1
H3A H 0.3467 0.9912 0.0773 0.065 Uiso 0.700(10) 1 calc PR A 1
C4A C 0.3265(4) 0.8026(6) 0.03675(16) 0.0612(18) Uani 0.700(10) 1 d PG A 1
H4A H 0.2831 0.8473 -0.0172 0.073 Uiso 0.700(10) 1 calc PR A 1
C5A C 0.3523(4) 0.6518(6) 0.0595(4) 0.070(2) Uani 0.700(10) 1 d PG A 1
H5A H 0.3264 0.5933 0.0212 0.084 Uiso 0.700(10) 1 calc PR A 1
C6A C 0.4158(3) 0.5864(2) 0.1384(4) 0.0540(15) Uani 0.700(10) 1 d PG A 1
H6A H 0.4334 0.4833 0.1540 0.065 Uiso 0.700(10) 1 calc PR A 1
C1B C 0.4395(9) 0.7338(15) 0.1977(4) 0.051(4) Uani 0.300(10) 1 d PG A 2
H1B H 0.4668 0.7441 0.2546 0.061 Uiso 0.300(10) 1 calc PR A 2
C2B C 0.4183(11) 0.8539(10) 0.1294(7) 0.061(4) Uani 0.300(10) 1 d PG A 2
H2B H 0.4311 0.9462 0.1397 0.073 Uiso 0.300(10) 1 calc PR A 2
C3B C 0.3783(11) 0.8388(8) 0.0461(6) 0.049(3) Uani 0.300(10) 1 d PG A 2
H3B H 0.3638 0.9209 -0.0006 0.058 Uiso 0.300(10) 1 calc PR A 2
C4B C 0.3595(13) 0.7037(12) 0.0310(3) 0.047(3) Uani 0.300(10) 1 d PG A 2
H4B H 0.3322 0.6935 -0.0260 0.056 Uiso 0.300(10) 1 calc PR A 2
C5B C 0.3808(14) 0.5837(7) 0.0992(4) 0.052(3) Uani 0.300(10) 1 d PG A 2
H5B H 0.3679 0.4913 0.0889 0.062 Uiso 0.300(10) 1 calc PR A 2
C6B C 0.4207(10) 0.5987(10) 0.1825(4) 0.046(3) Uani 0.300(10) 1 d PG A 2
H6B H 0.4353 0.5167 0.2292 0.055 Uiso 0.300(10) 1 calc PR A 2

loop_
_atom_site_aniso_label
_atom_site_aniso_U_11
_atom_site_aniso_U_22
_atom_site_aniso_U_33
_atom_site_aniso_U_23
_atom_site_aniso_U_13
_atom_site_aniso_U_12
N1 0.0409(15) 0.0262(13) 0.0202(12) 0.0040(10) 0.0025(11) -0.0062(11)
O1 0.113(3) 0.0342(15) 0.060(2) -0.0071(14) 0.041(2) -0.0233(17)
O2 0.0468(15) 0.0298(12) 0.0451(14) -0.0066(11) 0.0151(12) -0.0063(11)
C1 0.0255(7) 0.0273(7) 0.0239(7) 0.0034(6) -0.0041(6) -0.0080(6)
C2 0.0236(7) 0.0307(8) 0.0216(7) 0.0038(6) -0.0033(5) -0.0089(6)
C3 0.0204(6) 0.0302(7) 0.0196(6) 0.0058(5) -0.0054(5) -0.0101(5)
C4 0.0204(6) 0.0261(7) 0.0207(6) 0.0002(5) -0.0047(5) -0.0072(5)
C5 0.0170(6) 0.0199(6) 0.0189(6) -0.0017(5) -0.0039(5) -0.0050(5)
C6 0.0161(6) 0.0172(6) 0.0159(6) -0.0003(5) -0.0012(5) -0.0054(5)
C7 0.0140(6) 0.0210(6) 0.0168(6) -0.0017(5) 0.0000(5) -0.0058(5)
C8 0.0253(7) 0.0196(6) 0.0217(6) -0.0008(5) -0.0042(5) -0.0047(5)
C9 0.0306(7) 0.0229(7) 0.0267(7) -0.0065(6) -0.0049(6) -0.0066(6)
C10 0.0238(7) 0.0332(8) 0.0205(6) -0.0070(6) -0.0033(5) -0.0080(6)
C11 0.0223(7) 0.0291(7) 0.0202(6) 0.0011(5) -0.0056(5) -0.0048(6)
C12 0.0196(6) 0.0204(6) 0.0209(6) -0.0004(5) -0.0032(5) -0.0052(5)
C13 0.0204(6) 0.0182(6) 0.0164(6) -0.0015(5) -0.0036(5) -0.0049(5)
C14 0.0218(7) 0.0234(7) 0.0241(7) -0.0019(5) 0.0007(5) -0.0054(5)
C15 0.0265(7) 0.0267(7) 0.0305(8) -0.0066(6) -0.0001(6) 0.0006(6)
C16 0.0364(8) 0.0182(6) 0.0284(7) -0.0044(5) -0.0088(6) -0.0026(6)
C17 0.0319(8) 0.0210(7) 0.0242(7) -0.0003(5) -0.0075(6) -0.0103(6)
C18 0.0215(6) 0.0206(6) 0.0215(6) -0.0015(5) -0.0031(5) -0.0065(5)
C19 0.0182(6) 0.0155(6) 0.0225(6) 0.0012(5) -0.0035(5) -0.0061(5)
C20 0.0242(7) 0.0379(8) 0.0273(7) -0.0047(6) -0.0063(6) -0.0084(6)
C21 0.0303(8) 0.0446(10) 0.0426(9) -0.0027(8) -0.0184(7) -0.0108(7)
C22 0.0190(7) 0.0282(8) 0.0574(11) -0.0004(7) -0.0126(7) -0.0063(6)
C23 0.0193(7) 0.0277(8) 0.0433(9) -0.0051(7) 0.0016(6) -0.0047(6)
C24 0.0198(6) 0.0240(7) 0.0263(7) -0.0025(5) -0.0010(5) -0.0057(5)
C1A 0.0287(13) 0.042(2) 0.0353(15) -0.0179(14) -0.0051(11) -0.0003(15)
C2A 0.0477(18) 0.046(2) 0.043(2) -0.0079(19) -0.0135(18) -0.0165(16)
C3A 0.056(2) 0.069(2) 0.035(2) 0.005(2) -0.0024(16) -0.0254(18)
C4A 0.043(2) 0.105(5) 0.0295(15) -0.023(2) -0.0022(14) 0.002(2)
C5A 0.044(2) 0.100(5) 0.078(4) -0.070(4) -0.034(2) 0.028(2)
C6A 0.0285(14) 0.0495(18) 0.094(4) -0.047(2) -0.020(2) 0.0071(12)
C1B 0.029(4) 0.086(12) 0.047(5) -0.032(6) -0.003(3) -0.018(5)
C2B 0.090(8) 0.082(8) 0.028(6) -0.019(5) 0.008(5) -0.063(7)
C3B 0.063(6) 0.049(4) 0.039(5) 0.006(4) -0.006(4) -0.037(4)
C4B 0.063(6) 0.068(7) 0.022(3) 0.017(4) -0.012(4) -0.052(6)
C5B 0.073(7) 0.070(6) 0.021(4) -0.017(4) 0.002(3) -0.039(5)
C6B 0.043(4) 0.052(6) 0.030(4) -0.017(4) -0.004(3) 0.020(4)

loop_
_atom_type_symbol
_atom_type_description
_atom_type_scat_dispersion_real
_atom_type_scat_dispersion_imag
_atom_type_scat_source
C C 0.0033 0.0016 'International Tables Vol C Tables 4.2.6.8 and 6.1.1.4'
H H 0.0000 0.0000 'International Tables Vol C Tables 4.2.6.8 and 6.1.1.4'
N N 0.0061 0.0033 'International Tables Vol C Tables 4.2.6.8 and 6.1.1.4'
O O 0.0106 0.0060 'International Tables Vol C Tables 4.2.6.8 and 6.1.1.4'

loop_
_geom_angle_atom_site_label_1
_geom_angle_atom_site_label_2
_geom_angle_atom_site_label_3
_geom_angle
_geom_angle_site_symmetry_1
_geom_angle_site_symmetry_3
O2 N1 O1 121.0(3) . .
O2 N1 C1 121.0(2) . .
O1 N1 C1 117.4(2) . .
C2 C1 C3 121.39(14) . 2_765
C2 C1 N1 115.16(15) . .
C3 C1 N1 123.43(15) 2_765 .
C1 C2 C3 120.84(14) . .
C2 C3 C1 117.77(13) . 2_765
C2 C3 C4 119.18(13) . .
C1 C3 C4 123.05(13) 2_765 .
C5 C4 C3 177.40(16) . .
C4 C5 C6 179.38(15) . .
C5 C6 C13 109.97(10) . .
C5 C6 C7 107.68(10) . .
C13 C6 C7 110.63(10) . .
C5 C6 C19 107.39(10) . .
C13 C6 C19 109.46(10) . .
C7 C6 C19 111.63(10) . .
C12 C7 C8 118.47(12) . .
C12 C7 C6 122.38(12) . .
C8 C7 C6 119.15(11) . .
C9 C8 C7 120.90(13) . .
C8 C9 C10 120.31(14) . .
C11 C10 C9 119.33(13) . .
C10 C11 C12 120.40(13) . .
C7 C12 C11 120.59(13) . .
C14 C13 C18 118.73(12) . .
C14 C13 C6 121.38(12) . .
C18 C13 C6 119.78(11) . .
C13 C14 C15 120.67(13) . .
C16 C15 C14 120.22(14) . .
C17 C16 C15 119.39(13) . .
C16 C17 C18 120.44(13) . .
C17 C18 C13 120.54(13) . .
C24 C19 C20 118.72(13) . .
C24 C19 C6 122.57(12) . .
C20 C19 C6 118.67(12) . .
C21 C20 C19 120.65(15) . .
C22 C21 C20 120.16(16) . .
C23 C22 C21 119.63(14) . .
C22 C23 C24 120.28(15) . .
C19 C24 C23 120.55(14) . .
C2A C1A C6A 120.0 . .
C1A C2A C3A 120.0 . .
C2A C3A C4A 120.0 . .
C5A C4A C3A 120.0 . .
C4A C5A C6A 120.0 . .
C5A C6A C1A 120.0 . .
C2B C1B C6B 120.0 . .
C1B C2B C3B 120.0 . .
C4B C3B C2B 120.0 . .
C3B C4B C5B 120.0 . .
C4B C5B C6B 120.0 . .
C5B C6B C1B 120.0 . .

loop_
_geom_bond_atom_site_label_1
_geom_bond_atom_site_label_2
_geom_bond_distance
_geom_bond_site_symmetry_2
N1 O2 1.204(3) .
N1 O1 1.242(4) .
N1 C1 1.529(3) .
C1 C2 1.3853(19) .
C1 C3 1.405(2) 2_765
C2 C3 1.400(2) .
C3 C1 1.405(2) 2_765
C3 C4 1.4363(18) .
C4 C5 1.1922(19) .
C5 C6 1.4836(17) .
C6 C13 1.5403(18) .
C6 C7 1.5479(18) .
C6 C19 1.5481(18) .
C7 C12 1.3904(18) .
C7 C8 1.3971(19) .
C8 C9 1.387(2) .
C9 C10 1.389(2) .
C10 C11 1.385(2) .
C11 C12 1.3967(19) .
C13 C14 1.3879(19) .
C13 C18 1.3950(18) .
C14 C15 1.392(2) .
C15 C16 1.390(2) .
C16 C17 1.382(2) .
C17 C18 1.3907(19) .
C19 C24 1.3867(19) .
C19 C20 1.392(2) .
C20 C21 1.389(2) .
C21 C22 1.388(3) .
C22 C23 1.376(3) .
C23 C24 1.397(2) .
C1A C2A 1.3900 .
C1A C6A 1.3900 .
C2A C3A 1.3900 .
C3A C4A 1.3900 .
C4A C5A 1.3900 .
C5A C6A 1.3900 .
C1B C2B 1.3900 .
C1B C6B 1.3900 .
C2B C3B 1.3900 .
C3B C4B 1.3900 .
C4B C5B 1.3900 .
C5B C6B 1.3900 .

loop_
_geom_torsion_atom_site_label_1
_geom_torsion_atom_site_label_2
_geom_torsion_atom_site_label_3
_geom_torsion_atom_site_label_4
_geom_torsion
_geom_torsion_site_symmetry_1
_geom_torsion_site_symmetry_4
O2 N1 C1 C2 -10.7(4) . .
O1 N1 C1 C2 160.9(3) . .
O2 N1 C1 C3 170.9(3) . 2_765
O1 N1 C1 C3 -17.5(4) . 2_765
C3 C1 C2 C3 0.1(2) 2_765 .
N1 C1 C2 C3 -178.32(17) . .
C1 C2 C3 C1 -0.1(2) . 2_765
C1 C2 C3 C4 -179.71(13) . .
C2 C3 C4 C5 9(3) . .
C1 C3 C4 C5 -171(3) 2_765 .
C3 C4 C5 C6 54(16) . .
C4 C5 C6 C13 121(14) . .
C4 C5 C6 C7 -119(14) . .
C4 C5 C6 C19 2(14) . .
C5 C6 C7 C12 -130.59(13) . .
C13 C6 C7 C12 -10.38(16) . .
C19 C6 C7 C12 111.78(13) . .
C5 C6 C7 C8 49.91(15) . .
C13 C6 C7 C8 170.11(11) . .
C19 C6 C7 C8 -67.72(14) . .
C12 C7 C8 C9 0.2(2) . .
C6 C7 C8 C9 179.69(12) . .
C7 C8 C9 C10 0.0(2) . .
C8 C9 C10 C11 -0.2(2) . .
C9 C10 C11 C12 0.3(2) . .
C8 C7 C12 C11 -0.04(19) . .
C6 C7 C12 C11 -179.55(12) . .
C10 C11 C12 C7 -0.2(2) . .
C5 C6 C13 C14 30.44(17) . .
C7 C6 C13 C14 -88.39(14) . .
C19 C6 C13 C14 148.19(13) . .
C5 C6 C13 C18 -153.40(12) . .
C7 C6 C13 C18 87.77(14) . .
C19 C6 C13 C18 -35.65(16) . .
C18 C13 C14 C15 -0.1(2) . .
C6 C13 C14 C15 176.07(13) . .
C13 C14 C15 C16 -0.6(2) . .
C14 C15 C16 C17 0.6(2) . .
C15 C16 C17 C18 -0.1(2) . .
C16 C17 C18 C13 -0.6(2) . .
C14 C13 C18 C17 0.7(2) . .
C6 C13 C18 C17 -175.56(12) . .
C5 C6 C19 C24 -129.45(13) . .
C13 C6 C19 C24 111.20(14) . .
C7 C6 C19 C24 -11.64(17) . .
C5 C6 C19 C20 52.60(16) . .
C13 C6 C19 C20 -66.75(15) . .
C7 C6 C19 C20 170.41(12) . .
C24 C19 C20 C21 0.8(2) . .
C6 C19 C20 C21 178.86(14) . .
C19 C20 C21 C22 0.0(3) . .
C20 C21 C22 C23 -0.7(3) . .
C21 C22 C23 C24 0.6(2) . .
C20 C19 C24 C23 -0.9(2) . .
C6 C19 C24 C23 -178.87(13) . .
C22 C23 C24 C19 0.2(2) . .
C6A C1A C2A C3A 0.0 . .
C1A C2A C3A C4A 0.0 . .
C2A C3A C4A C5A 0.0 . .
C3A C4A C5A C6A 0.0 . .
C4A C5A C6A C1A 0.0 . .
C2A C1A C6A C5A 0.0 . .
C6B C1B C2B C3B 0.0 . .
C1B C2B C3B C4B 0.0 . .
C2B C3B C4B C5B 0.0 . .
C3B C4B C5B C6B 0.0 . .
C4B C5B C6B C1B 0.0 . .
C2B C1B C6B C5B 0.0 . .
